data_4306253
loop_
_publ_author_name
'Victor I. Ovcharenko'
'Galina V. Romanenko'
'Ksenia Yu. Maryunina'
'Artem S. Bogomyakov'
'Elena V. Gorelik'

_publ_section_title
;
Thermally Induced Magnetic Anomalies in Solvates of the
Bis(hexafluoroacetylacetonate)copper(II) Complex with Pyrazolyl-Substituted
Nitronyl Nitroxide
;
_journal_name_full 'Inorganic Chemistry'
_journal_page_first 9537
_journal_page_last 9552
_journal_paper_doi 10.1021/ic8011074
_journal_volume 47
_journal_year 2008
_chemical_formula_sum 'C26.5 H30.5 Br0.5 Cu F12 N4 O6'
_chemical_formula_weight 832.54
_chemical_name_systematic
; 
 catena-(bis(m2-4,4,5,5-Tetramethyl-2-
 (1-butylpyrazole-4-yl)-4,5-dihydro-1H-
 imidazol-3-oxide-1-oxyl)-tetrakis(1,
 1,1,5,5,5-hexafluoropentan-2,4-
 dionato)-di-copper(ii)) bromopentane solvate
;
_space_group_IT_number 2
_symmetry_cell_setting triclinic
_symmetry_space_group_name_Hall '-P 1'
_symmetry_space_group_name_H-M 'P -1'
_atom_sites_solution_hydrogens geom
_atom_sites_solution_primary direct
_atom_sites_solution_secondary difmap
_audit_creation_method SHELXL-97
_cell_angle_alpha 74.166(2)
_cell_angle_beta 77.200(2)
_cell_angle_gamma 81.560(2)
_cell_formula_units_Z 4
_cell_length_a 13.142(2)
_cell_length_b 13.380(2)
_cell_length_c 20.519(3)
_cell_measurement_reflns_used 9214
_cell_measurement_temperature 100(2)
_cell_measurement_theta_max 23.24
_cell_measurement_theta_min 2.38
_cell_volume 3370.5(9)
_computing_cell_refinement 'Bruker SMART'
_computing_data_collection 'Bruker SMART'
_computing_data_reduction 'Bruker SAINT'
_computing_molecular_graphics 'Bruker SHELXTL'
_computing_publication_material 'Bruker SHELXTL'
_computing_structure_refinement 'SHELXL-97 (Sheldrick, 1997)'
_computing_structure_solution 'SHELXS-97 (Sheldrick, 1990)'
_diffrn_ambient_temperature 100(2)
_diffrn_measured_fraction_theta_full 0.995
_diffrn_measured_fraction_theta_max 0.995
_diffrn_measurement_device_type 'CCD area detector'
_diffrn_measurement_method 'phi and omega scans'
_diffrn_radiation_monochromator graphite
_diffrn_radiation_source 'fine-focus sealed tube'
_diffrn_radiation_type MoK\a
_diffrn_radiation_wavelength 0.71073
_diffrn_reflns_av_R_equivalents 0.0620
_diffrn_reflns_av_sigmaI/netI 0.0602
_diffrn_reflns_limit_h_max 14
_diffrn_reflns_limit_h_min -14
_diffrn_reflns_limit_k_max 14
_diffrn_reflns_limit_k_min -14
_diffrn_reflns_limit_l_max 22
_diffrn_reflns_limit_l_min -22
_diffrn_reflns_number 26057
_diffrn_reflns_theta_full 23.27
_diffrn_reflns_theta_max 23.27
_diffrn_reflns_theta_min 1.74
_exptl_absorpt_coefficient_mu 1.352
_exptl_absorpt_correction_type none
_exptl_crystal_colour violet
_exptl_crystal_density_diffrn 1.641
_exptl_crystal_density_method 'not measured'
_exptl_crystal_description prizm
_exptl_crystal_F_000 1680
_refine_diff_density_max 0.609
_refine_diff_density_min -0.423
_refine_diff_density_rms 0.065
_refine_ls_extinction_coef 0.00000(17)
_refine_ls_extinction_expression Fc^*^=kFc[1+0.001xFc^2^\l^3^/sin(2\q)]^-1/4^
_refine_ls_extinction_method SHELXL
_refine_ls_goodness_of_fit_ref 0.709
_refine_ls_hydrogen_treatment constr
_refine_ls_matrix_type full
_refine_ls_number_parameters 981
_refine_ls_number_reflns 9650
_refine_ls_number_restraints 0
_refine_ls_restrained_S_all 0.709
_refine_ls_R_factor_all 0.0456
_refine_ls_R_factor_gt 0.0351
_refine_ls_shift/su_max 4.336
_refine_ls_shift/su_mean 0.009
_refine_ls_structure_factor_coef Fsqd
_refine_ls_weighting_details 'calc w=1/[\s^2^(Fo^2^)+(0.1000P)^2^+0.0000P] where P=(Fo^2^+2Fc^2^)/3'
_refine_ls_weighting_scheme calc
_refine_ls_wR_factor_gt 0.0971
_refine_ls_wR_factor_ref 0.1036
_reflns_number_gt 7660
_reflns_number_total 9650
_reflns_threshold_expression >2sigma(I)
_cod_data_source_file ic8011074_si_001_53.cif
_cod_data_source_block C5Br100
_cod_depositor_comments
;
The following automatic conversions were performed:
'_symmetry_cell_setting' value 'Triclinic' changed to 'triclinic'
according to '/home/saulius/struct/CIF-dictionaries/cif_core.dic'
dictionary named 'cif_core.dic' version 2.4.1 from 2010-06-29.

Automatic conversion script
Id: cif_fix_enum 1527 2010-12-29 10:47:43Z saulius 
;
_cod_original_cell_volume 3370.7(9)
_cod_original_formula_sum 'C26.50 H30.50 Br0.50 Cu F12 N4 O6'
_cod_database_code 4306253

loop_
_symmetry_equiv_pos_as_xyz
'x, y, z'
'-x, -y, -z'

loop_
_atom_site_label
_atom_site_type_symbol
_atom_site_fract_x
_atom_site_fract_y
_atom_site_fract_z
_atom_site_U_iso_or_equiv
_atom_site_adp_type
_atom_site_occupancy
_atom_site_symmetry_multiplicity
_atom_site_calc_flag
_atom_site_refinement_flags
_atom_site_disorder_assembly
_atom_site_disorder_group
Cu1 Cu 0.0000 0.0000 0.0000 0.01707(13) Uani 1 2 d S . .
O1 O -0.08514(14) 0.10617(14) -0.05777(9) 0.0191(4) Uani 1 1 d . . .
C1 C -0.1302(2) 0.2555(2) -0.13984(15) 0.0249(7) Uani 1 1 d . . .
F1 F -0.21567(13) 0.21520(13) -0.14176(9) 0.0347(4) Uani 1 1 d . . .
F2 F -0.09670(14) 0.31208(15) -0.20321(10) 0.0509(6) Uani 1 1 d . . .
F3 F -0.16100(17) 0.32030(15) -0.09881(11) 0.0550(6) Uani 1 1 d . . .
C2 C -0.0477(2) 0.1713(2) -0.11171(14) 0.0183(6) Uani 1 1 d . . .
C3 C 0.0553(2) 0.1760(2) -0.14598(14) 0.0216(7) Uani 1 1 d . . .
H3A H 0.0716 0.2286 -0.1875 0.026 Uiso 1 1 calc R . .
C4 C 0.1355(2) 0.1062(2) -0.12157(14) 0.0187(6) Uani 1 1 d . . .
C5 C 0.2478(2) 0.1180(2) -0.16170(15) 0.0237(7) Uani 1 1 d . . .
F4 F 0.30817(16) 0.1329(2) -0.12224(10) 0.0651(7) Uani 1 1 d . . .
F5 F 0.28824(16) 0.03421(14) -0.18315(12) 0.0636(7) Uani 1 1 d . . .
F6 F 0.25569(14) 0.19805(14) -0.21646(10) 0.0428(5) Uani 1 1 d . . .
O2 O 0.12887(14) 0.03199(14) -0.06780(9) 0.0190(4) Uani 1 1 d . . .
Cu2 Cu 1.0000 -0.5000 -0.5000 0.01632(13) Uani 1 2 d S . .
O5 O 1.12490(16) -0.45406(14) -0.57253(10) 0.0258(5) Uani 1 1 d . . .
C11 C 1.2506(3) -0.3508(2) -0.64934(16) 0.0303(8) Uani 1 1 d . . .
F13 F 1.29488(16) -0.42934(15) -0.67733(11) 0.0560(6) Uani 1 1 d . . .
F14 F 1.26388(14) -0.26359(14) -0.69819(10) 0.0459(5) Uani 1 1 d . . .
F15 F 1.30629(16) -0.35095(19) -0.60231(11) 0.0611(6) Uani 1 1 d . . .
C12 C 1.1363(2) -0.3662(2) -0.61476(14) 0.0239(7) Uani 1 1 d . . .
C13 C 1.0617(2) -0.2855(2) -0.63296(15) 0.0262(7) Uani 1 1 d . . .
H13A H 1.0839 -0.2232 -0.6653 0.031 Uiso 1 1 calc R . .
C14 C 0.9541(2) -0.2916(2) -0.60556(14) 0.0250(7) Uani 1 1 d . . .
C15 C 0.8802(3) -0.1940(3) -0.62656(17) 0.0353(8) Uani 1 1 d . . .
F16 F 0.7910(7) -0.2212(9) -0.6281(6) 0.080(4) Uani 0.50 1 d P . .
F17 F 0.9115(9) -0.1423(7) -0.6904(4) 0.057(3) Uani 0.50 1 d P . .
F18 F 0.8700(9) -0.1303(7) -0.5880(5) 0.093(5) Uani 0.50 1 d P . .
F16A F 0.8279(11) -0.1700(7) -0.5699(5) 0.094(4) Uani 0.50 1 d P . .
F17A F 0.8030(9) -0.2081(8) -0.6519(7) 0.107(5) Uani 0.50 1 d P . .
F18A F 0.9224(9) -0.1123(8) -0.6668(7) 0.131(6) Uani 0.50 1 d P . .
O6 O 0.91016(15) -0.36731(15) -0.56538(10) 0.0256(5) Uani 1 1 d . . .
Cu3 Cu 0.49312(2) -0.26856(2) -0.255972(16) 0.01728(12) Uani 1 1 d . . .
O9 O 0.55398(14) -0.34366(13) -0.17623(9) 0.0181(4) Uani 1 1 d . . .
C21 C 0.6245(2) -0.4767(2) -0.09543(14) 0.0228(7) Uani 1 1 d . . .
F25 F 0.62646(14) -0.57862(12) -0.06524(9) 0.0331(4) Uani 1 1 d . . .
F26 F 0.58542(15) -0.42616(14) -0.04578(9) 0.0407(5) Uani 1 1 d . . .
F27 F 0.72406(13) -0.45504(14) -0.11886(9) 0.0342(4) Uani 1 1 d . . .
C22 C 0.5630(2) -0.4413(2) -0.15341(14) 0.0184(6) Uani 1 1 d . . .
C23 C 0.5266(2) -0.5160(2) -0.17628(14) 0.0233(7) Uani 1 1 d . . .
H23A H 0.5414 -0.5879 -0.1556 0.028 Uiso 1 1 calc R . .
C24 C 0.4688(2) -0.4869(2) -0.22899(14) 0.0210(7) Uani 1 1 d . . .
C25 C 0.4288(2) -0.5769(2) -0.24746(16) 0.0295(7) Uani 1 1 d . . .
F28 F 0.49401(15) -0.66260(13) -0.24006(11) 0.0470(5) Uani 1 1 d . . .
F29 F 0.41281(19) -0.55043(15) -0.31113(11) 0.0601(6) Uani 1 1 d . . .
F30 F 0.33720(15) -0.60101(15) -0.20628(12) 0.0555(6) Uani 1 1 d . . .
O10 O 0.44096(14) -0.39761(14) -0.26196(9) 0.0188(4) Uani 1 1 d . . .
O11 O 0.43157(14) -0.19099(14) -0.33520(9) 0.0190(4) Uani 1 1 d . . .
C26 C 0.3638(2) -0.0526(2) -0.41520(15) 0.0254(7) Uani 1 1 d . . .
F31 F 0.40285(17) -0.10109(16) -0.46500(10) 0.0553(6) Uani 1 1 d . . .
F32 F 0.36668(16) 0.04913(13) -0.44335(10) 0.0437(5) Uani 1 1 d . . .
F33 F 0.26399(14) -0.07045(15) -0.39445(10) 0.0425(5) Uani 1 1 d . . .
C27 C 0.4227(2) -0.0922(2) -0.35556(13) 0.0177(6) Uani 1 1 d . . .
C28 C 0.4574(2) -0.0207(2) -0.32955(14) 0.0222(7) Uani 1 1 d . . .
H28A H 0.4418 0.0517 -0.3486 0.027 Uiso 1 1 calc R . .
C29 C 0.5144(2) -0.0511(2) -0.27658(14) 0.0190(6) Uani 1 1 d . . .
C30 C 0.5495(2) 0.0345(2) -0.25191(15) 0.0252(7) Uani 1 1 d . . .
F34 F 0.48908(13) 0.12382(12) -0.26413(9) 0.0340(4) Uani 1 1 d . . .
F35 F 0.54882(17) 0.00531(14) -0.18480(9) 0.0484(6) Uani 1 1 d . . .
F36 F 0.64727(14) 0.05481(14) -0.28336(11) 0.0438(5) Uani 1 1 d . . .
O12 O 0.54424(14) -0.14247(14) -0.24627(9) 0.0176(4) Uani 1 1 d . . .
O1A O -0.01814(14) -0.14742(14) -0.03738(9) 0.0201(4) Uani 1 1 d . . .
N1A N -0.03436(17) -0.14164(16) -0.09869(11) 0.0179(5) Uani 1 1 d . . .
C1A C -0.1415(2) -0.1444(2) -0.11187(14) 0.0199(6) Uani 1 1 d . . .
C2A C -0.2223(2) -0.0740(2) -0.07498(15) 0.0236(7) Uani 1 1 d . . .
H2AA H -0.2050 -0.0015 -0.0933 0.035 Uiso 1 1 calc R . .
H2AB H -0.2216 -0.0956 -0.0254 0.035 Uiso 1 1 calc R . .
H2AC H -0.2920 -0.0795 -0.0825 0.035 Uiso 1 1 calc R . .
C3A C -0.1676(2) -0.2585(2) -0.08353(15) 0.0267(7) Uani 1 1 d . . .
H3AA H -0.1802 -0.2763 -0.0330 0.040 Uiso 1 1 calc R . .
H3AB H -0.1088 -0.3046 -0.1007 0.040 Uiso 1 1 calc R . .
H3AC H -0.2306 -0.2673 -0.0988 0.040 Uiso 1 1 calc R . .
C4A C -0.1207(2) -0.1081(2) -0.19139(14) 0.0198(6) Uani 1 1 d . . .
C5A C -0.1814(2) -0.1599(2) -0.22645(15) 0.0250(7) Uani 1 1 d . . .
H5AA H -0.1632 -0.1327 -0.2766 0.038 Uiso 1 1 calc R . .
H5AB H -0.2567 -0.1448 -0.2109 0.038 Uiso 1 1 calc R . .
H5AC H -0.1632 -0.2355 -0.2145 0.038 Uiso 1 1 calc R . .
C6A C -0.1308(2) 0.0104(2) -0.21980(15) 0.0246(7) Uani 1 1 d . . .
H6AA H -0.1164 0.0274 -0.2703 0.037 Uiso 1 1 calc R . .
H6AB H -0.0805 0.0411 -0.2039 0.037 Uiso 1 1 calc R . .
H6AC H -0.2021 0.0387 -0.2033 0.037 Uiso 1 1 calc R . .
N2A N -0.00542(17) -0.14207(17) -0.20784(11) 0.0184(5) Uani 1 1 d . . .
O2A O 0.04243(15) -0.14519(15) -0.26881(10) 0.0253(5) Uani 1 1 d . . .
C7A C 0.0411(2) -0.15236(19) -0.15283(13) 0.0165(6) Uani 1 1 d . . .
C8A C 0.1514(2) -0.17249(19) -0.15347(13) 0.0160(6) Uani 1 1 d . . .
C9A C 0.2332(2) -0.1887(2) -0.20789(14) 0.0183(6) Uani 1 1 d . . .
H9AA H 0.2236 -0.1860 -0.2529 0.022 Uiso 1 1 calc R . .
N3A N 0.32562(17) -0.20822(17) -0.18857(11) 0.0189(5) Uani 1 1 d . . .
N4A N 0.30419(17) -0.20316(16) -0.12112(11) 0.0164(5) Uani 1 1 d . . .
C41A C 0.3913(2) -0.2225(2) -0.08346(14) 0.0213(6) Uani 1 1 d . . .
H41A H 0.4562 -0.2025 -0.1169 0.026 Uiso 1 1 calc R . .
H41B H 0.4013 -0.2982 -0.0621 0.026 Uiso 1 1 calc R . .
C42A C 0.3754(2) -0.1644(2) -0.02792(15) 0.0272(7) Uani 1 1 d . . .
H42A H 0.3147 -0.1888 0.0084 0.033 Uiso 1 1 calc R . .
H42B H 0.3603 -0.0889 -0.0480 0.033 Uiso 1 1 calc R . .
C43A C 0.4729(2) -0.1822(2) 0.00374(15) 0.0260(7) Uani 1 1 d . . .
H43A H 0.5319 -0.1527 -0.0323 0.031 Uiso 1 1 calc R . .
H43B H 0.4913 -0.2582 0.0194 0.031 Uiso 1 1 calc R . .
C44A C 0.4605(3) -0.1337(3) 0.06446(18) 0.0486(10) Uani 1 1 d . . .
H44A H 0.5258 -0.1483 0.0823 0.073 Uiso 1 1 calc R . .
H44B H 0.4033 -0.1635 0.1010 0.073 Uiso 1 1 calc R . .
H44C H 0.4444 -0.0581 0.0492 0.073 Uiso 1 1 calc R . .
C10A C 0.2016(2) -0.1833(2) -0.09852(14) 0.0177(6) Uiso 1 1 d . . .
H10A H 0.1690 -0.1776 -0.0533 0.021 Uiso 1 1 calc R . .
O1C O 1.01620(14) -0.38279(14) -0.46066(9) 0.0192(4) Uani 1 1 d . . .
N1C N 1.02436(17) -0.39716(16) -0.39570(11) 0.0183(5) Uani 1 1 d . . .
C1C C 1.1280(2) -0.3963(2) -0.37617(14) 0.0190(6) Uani 1 1 d . . .
C2C C 1.2143(2) -0.4612(2) -0.41299(15) 0.0235(7) Uani 1 1 d . . .
H2CA H 1.2280 -0.4276 -0.4625 0.035 Uiso 1 1 calc R . .
H2CB H 1.1925 -0.5310 -0.4056 0.035 Uiso 1 1 calc R . .
H2CC H 1.2783 -0.4669 -0.3946 0.035 Uiso 1 1 calc R . .
C3C C 1.1519(2) -0.2818(2) -0.39757(15) 0.0262(7) Uani 1 1 d . . .
H3CA H 1.1704 -0.2591 -0.4480 0.039 Uiso 1 1 calc R . .
H3CB H 1.2107 -0.2746 -0.3774 0.039 Uiso 1 1 calc R . .
H3CC H 1.0900 -0.2385 -0.3810 0.039 Uiso 1 1 calc R . .
C4C C 1.0975(2) -0.4404(2) -0.29663(14) 0.0183(6) Uani 1 1 d . . .
C5C C 1.1498(2) -0.3940(2) -0.25412(14) 0.0237(7) Uani 1 1 d . . .
H5CA H 1.1263 -0.4259 -0.2050 0.036 Uiso 1 1 calc R . .
H5CB H 1.1307 -0.3185 -0.2635 0.036 Uiso 1 1 calc R . .
H5CC H 1.2260 -0.4076 -0.2665 0.036 Uiso 1 1 calc R . .
C6C C 1.1077(2) -0.5594(2) -0.27356(14) 0.0227(7) Uani 1 1 d . . .
H6CA H 1.0874 -0.5816 -0.2232 0.034 Uiso 1 1 calc R . .
H6CB H 1.1805 -0.5860 -0.2878 0.034 Uiso 1 1 calc R . .
H6CC H 1.0618 -0.5870 -0.2948 0.034 Uiso 1 1 calc R . .
N2C N 0.98188(18) -0.40704(17) -0.28529(11) 0.0188(5) Uani 1 1 d . . .
O2C O 0.92701(15) -0.40684(15) -0.22591(9) 0.0241(5) Uani 1 1 d . . .
C7C C 0.9430(2) -0.38877(19) -0.34462(14) 0.0171(6) Uani 1 1 d . . .
C8C C 0.8352(2) -0.3614(2) -0.35005(13) 0.0168(6) Uani 1 1 d . . .
C9C C 0.7478(2) -0.3490(2) -0.29859(14) 0.0193(6) Uani 1 1 d . . .
H9CA H 0.7509 -0.3592 -0.2514 0.023 Uiso 1 1 calc R . .
N3C N 0.65992(18) -0.32100(17) -0.32392(11) 0.0197(5) Uani 1 1 d . . .
N4C N 0.69233(18) -0.31541(17) -0.39308(11) 0.0209(5) Uani 1 1 d . . .
C41C C 0.6171(2) -0.2891(2) -0.43990(15) 0.0262(7) Uani 1 1 d . . .
H41C H 0.5561 -0.2458 -0.4209 0.031 Uiso 1 1 calc R . .
H41D H 0.6506 -0.2467 -0.4851 0.031 Uiso 1 1 calc R . .
C42C C 0.5799(4) -0.3801(3) -0.4509(2) 0.0683(14) Uani 1 1 d . . .
H42C H 0.5497 -0.4245 -0.4055 0.082 Uiso 1 1 calc R . .
H42D H 0.6403 -0.4215 -0.4723 0.082 Uiso 1 1 calc R . .
C43C C 0.4969(4) -0.3514(3) -0.4970(2) 0.0633(13) Uani 1 1 d . . .
H43C H 0.4703 -0.4162 -0.4983 0.076 Uiso 1 1 calc R . .
H43D H 0.4372 -0.3084 -0.4763 0.076 Uiso 1 1 calc R . .
C44C C 0.5377(3) -0.2934(4) -0.56856(19) 0.0611(12) Uani 1 1 d . . .
H44D H 0.4816 -0.2772 -0.5953 0.092 Uiso 1 1 calc R . .
H44E H 0.5956 -0.3363 -0.5899 0.092 Uiso 1 1 calc R . .
H44F H 0.5629 -0.2284 -0.5678 0.092 Uiso 1 1 calc R . .
C10C C 0.7945(2) -0.3386(2) -0.41008(14) 0.0188(6) Uani 1 1 d . . .
H10B H 0.8329 -0.3396 -0.4550 0.023 Uiso 1 1 calc R . .
Br1 Br 0.74679(10) -0.52976(9) 0.07608(8) 0.0334(5) Uani 0.50 1 d P . 1
C11S C 0.865(3) -0.5399(16) 0.0139(11) 0.046(7) Uani 0.50 1 d P . 1
H11A H 0.8524 -0.5062 -0.0316 0.055 Uiso 0.50 1 d PR . 1
H11B H 0.8868 -0.6121 0.0152 0.055 Uiso 0.50 1 d PR . 1
C12S C 0.949(2) -0.4992(16) 0.0281(10) 0.041(7) Uani 0.50 1 d P . 1
H12A H 0.9700 -0.5386 0.0704 0.049 Uiso 0.50 1 d PR . 1
H12B H 0.9266 -0.4292 0.0319 0.049 Uiso 0.50 1 d PR . 1
C13S C 1.043(2) -0.4984(14) -0.0301(12) 0.048(8) Uani 0.50 1 d P . 1
H13B H 1.0272 -0.4502 -0.0715 0.058 Uiso 0.50 1 d PR . 1
H13C H 1.0611 -0.5666 -0.0383 0.058 Uiso 0.50 1 d PR . 1
C14S C 1.146(3) -0.4591(16) -0.0163(13) 0.055(9) Uani 0.50 1 d P . 1
H14A H 1.1585 -0.5020 0.0277 0.066 Uiso 0.50 1 d PR . 1
H14B H 1.1345 -0.3873 -0.0146 0.066 Uiso 0.50 1 d PR . 1
C15S C 1.2545(15) -0.4702(15) -0.0796(9) 0.089(9) Uani 0.50 1 d P . 1
H15A H 1.3183 -0.4516 -0.0724 0.133 Uiso 0.50 1 d PR . 1
H15B H 1.2628 -0.5423 -0.0805 0.133 Uiso 0.50 1 d PR . 1
H15C H 1.2388 -0.4276 -0.1227 0.133 Uiso 0.50 1 d PR . 1
Br2 Br 0.74962(9) -0.06075(8) -0.41359(6) 0.0354(3) Uani 0.50 1 d P . 2
C21S C 0.8905(13) -0.0842(8) -0.4352(7) 0.017(3) Uani 0.50 1 d P . 2
H21A H 0.9096 -0.1427 -0.4554 0.021 Uiso 0.50 1 d PR . 2
H21B H 0.9200 -0.1001 -0.3943 0.021 Uiso 0.50 1 d PR . 2
C22S C 0.9400(7) 0.0104(7) -0.4892(4) 0.010(3) Uani 0.50 1 d P . 2
H22A H 0.9228 0.0694 -0.4693 0.013 Uiso 0.50 1 d PR . 2
H22B H 0.9120 0.0267 -0.5306 0.013 Uiso 0.50 1 d PR . 2
C23S C 1.0521(16) -0.0073(15) -0.5118(9) 0.124(12) Uani 0.50 1 d P . 2
H23B H 1.0713 -0.0706 -0.5268 0.149 Uiso 0.50 1 d PR . 2
H23C H 1.0834 -0.0120 -0.4729 0.149 Uiso 0.50 1 d PR . 2
C24S C 1.0929(18) 0.0840(16) -0.5633(10) 0.079(8) Uani 0.50 1 d P . 2
H24A H 1.0845 0.1477 -0.5489 0.094 Uiso 0.50 1 d PR . 2
H24B H 1.0615 0.0926 -0.6028 0.094 Uiso 0.50 1 d PR . 2
C25S C 1.2142(12) 0.0490(13) -0.5807(9) 0.102(8) Uani 0.50 1 d P . 2
H25A H 1.2590 0.0932 -0.6171 0.153 Uiso 0.50 1 d PR . 2
H25B H 1.2383 0.0378 -0.5382 0.153 Uiso 0.50 1 d PR . 2
H25C H 1.2156 -0.0167 -0.5914 0.153 Uiso 0.50 1 d PR . 2

loop_
_atom_site_aniso_label
_atom_site_aniso_U_11
_atom_site_aniso_U_22
_atom_site_aniso_U_33
_atom_site_aniso_U_23
_atom_site_aniso_U_13
_atom_site_aniso_U_12
Cu1 0.0154(3) 0.0213(3) 0.0135(3) -0.0041(2) -0.0016(2) -0.0007(2)
O1 0.0179(11) 0.0224(10) 0.0182(11) -0.0069(9) -0.0040(8) -0.0010(8)
C1 0.0254(18) 0.0251(16) 0.0236(17) -0.0049(14) -0.0046(14) -0.0023(13)
F1 0.0237(10) 0.0362(10) 0.0435(11) -0.0009(8) -0.0153(8) -0.0041(8)
F2 0.0278(11) 0.0580(13) 0.0432(12) 0.0257(10) -0.0068(9) -0.0023(9)
F3 0.0660(15) 0.0415(12) 0.0736(15) -0.0362(11) -0.0405(13) 0.0281(10)
C2 0.0214(17) 0.0195(15) 0.0166(15) -0.0069(12) -0.0050(13) -0.0036(12)
C3 0.0232(17) 0.0201(15) 0.0196(15) -0.0014(12) -0.0029(13) -0.0046(12)
C4 0.0233(17) 0.0185(15) 0.0165(15) -0.0079(12) -0.0020(13) -0.0050(12)
C5 0.0244(18) 0.0258(16) 0.0189(16) -0.0034(13) -0.0019(14) -0.0033(13)
F4 0.0288(12) 0.132(2) 0.0379(12) -0.0159(13) -0.0039(10) -0.0326(13)
F5 0.0455(13) 0.0292(11) 0.0943(18) -0.0212(11) 0.0423(12) -0.0088(9)
F6 0.0280(11) 0.0401(11) 0.0421(12) 0.0118(9) 0.0042(9) -0.0047(8)
O2 0.0183(11) 0.0207(10) 0.0175(10) -0.0061(9) -0.0019(8) -0.0002(8)
Cu2 0.0162(3) 0.0189(3) 0.0131(3) -0.0052(2) -0.0003(2) -0.00107(19)
O5 0.0349(13) 0.0213(11) 0.0200(11) -0.0078(9) -0.0012(9) -0.0006(9)
C11 0.034(2) 0.0267(17) 0.0296(18) -0.0062(14) -0.0053(15) -0.0033(14)
F13 0.0463(13) 0.0411(12) 0.0704(15) -0.0237(11) 0.0236(11) -0.0064(10)
F14 0.0293(11) 0.0352(11) 0.0571(13) 0.0061(10) 0.0052(10) -0.0065(8)
F15 0.0365(13) 0.0975(18) 0.0533(14) -0.0152(13) -0.0138(11) -0.0170(12)
C12 0.0326(19) 0.0227(16) 0.0181(16) -0.0085(13) -0.0021(14) -0.0058(13)
C13 0.0290(19) 0.0237(16) 0.0235(17) -0.0036(13) -0.0013(14) -0.0050(13)
C14 0.0320(19) 0.0286(17) 0.0170(16) -0.0096(13) -0.0032(14) -0.0063(14)
C15 0.028(2) 0.044(2) 0.030(2) -0.0048(17) -0.0037(17) -0.0020(16)
F16 0.017(3) 0.098(6) 0.095(7) 0.045(5) -0.024(3) -0.024(3)
F17 0.054(5) 0.051(6) 0.040(3) 0.019(3) -0.001(3) 0.013(4)
F18 0.154(11) 0.057(6) 0.108(9) -0.061(6) -0.105(9) 0.066(6)
F16A 0.154(9) 0.051(6) 0.046(4) -0.010(4) 0.000(5) 0.056(5)
F17A 0.140(11) 0.064(6) 0.159(11) -0.036(7) -0.134(9) 0.033(6)
F18A 0.030(4) 0.040(5) 0.240(17) 0.061(8) 0.023(8) -0.001(3)
O6 0.0302(12) 0.0317(12) 0.0172(11) -0.0068(9) -0.0027(9) -0.0120(10)
Cu3 0.0180(2) 0.0177(2) 0.0178(2) -0.00496(14) -0.00669(15) -0.00087(14)
O9 0.0182(11) 0.0193(11) 0.0173(10) -0.0064(8) -0.0038(8) 0.0012(8)
C21 0.0251(18) 0.0236(16) 0.0186(16) -0.0040(13) -0.0043(13) -0.0014(13)
F25 0.0412(11) 0.0242(9) 0.0321(10) 0.0042(8) -0.0179(9) -0.0023(8)
F26 0.0529(13) 0.0488(11) 0.0232(10) -0.0174(9) -0.0174(9) 0.0177(9)
F27 0.0233(10) 0.0462(11) 0.0315(10) 0.0018(8) -0.0132(8) -0.0077(8)
C22 0.0130(15) 0.0241(17) 0.0158(15) -0.0055(12) 0.0020(12) -0.0001(12)
C23 0.0225(17) 0.0215(15) 0.0253(17) -0.0027(13) -0.0074(14) -0.0018(12)
C24 0.0182(16) 0.0220(16) 0.0219(16) -0.0080(13) 0.0013(13) -0.0019(12)
C25 0.0287(19) 0.0241(17) 0.037(2) -0.0044(14) -0.0124(16) -0.0028(14)
F28 0.0419(12) 0.0276(10) 0.0860(16) -0.0291(10) -0.0317(11) 0.0089(9)
F29 0.112(2) 0.0359(11) 0.0512(13) -0.0129(10) -0.0452(13) -0.0163(11)
F30 0.0390(13) 0.0491(12) 0.0864(16) -0.0287(12) -0.0015(12) -0.0227(10)
O10 0.0161(11) 0.0194(11) 0.0224(11) -0.0062(9) -0.0062(9) -0.0005(8)
O11 0.0205(11) 0.0209(11) 0.0175(10) -0.0076(8) -0.0059(8) 0.0007(8)
C26 0.0289(19) 0.0241(17) 0.0236(17) -0.0056(13) -0.0082(14) 0.0007(13)
F31 0.0745(16) 0.0670(14) 0.0318(11) -0.0285(10) -0.0319(11) 0.0346(12)
F32 0.0632(14) 0.0270(10) 0.0446(12) 0.0087(9) -0.0343(10) -0.0129(9)
F33 0.0276(11) 0.0527(12) 0.0446(12) 0.0064(9) -0.0200(9) -0.0105(9)
C27 0.0126(15) 0.0246(16) 0.0140(14) -0.0061(12) 0.0021(12) -0.0001(12)
C28 0.0224(17) 0.0175(14) 0.0256(17) -0.0043(12) -0.0045(14) -0.0002(12)
C29 0.0142(15) 0.0222(16) 0.0190(15) -0.0072(12) 0.0029(12) -0.0016(12)
C30 0.0247(18) 0.0242(16) 0.0281(18) -0.0076(13) -0.0077(14) -0.0008(13)
F34 0.0323(11) 0.0240(9) 0.0512(12) -0.0157(8) -0.0152(9) 0.0034(8)
F35 0.0897(17) 0.0341(11) 0.0327(11) -0.0123(9) -0.0278(11) -0.0091(10)
F36 0.0246(11) 0.0430(11) 0.0732(14) -0.0300(10) -0.0048(10) -0.0099(8)
O12 0.0142(10) 0.0212(11) 0.0186(10) -0.0060(8) -0.0048(8) -0.0005(8)
O1A 0.0193(11) 0.0279(11) 0.0152(11) -0.0083(8) -0.0038(8) -0.0022(8)
N1A 0.0181(13) 0.0202(12) 0.0163(13) -0.0050(10) -0.0041(11) -0.0021(10)
C1A 0.0137(15) 0.0227(15) 0.0246(16) -0.0072(12) -0.0042(13) -0.0026(12)
C2A 0.0174(16) 0.0307(16) 0.0243(16) -0.0107(13) -0.0033(13) -0.0009(13)
C3A 0.0221(17) 0.0253(16) 0.0322(18) -0.0032(13) -0.0076(14) -0.0049(13)
C4A 0.0152(16) 0.0241(15) 0.0231(16) -0.0090(13) -0.0073(13) 0.0004(12)
C5A 0.0197(17) 0.0308(17) 0.0301(17) -0.0137(14) -0.0116(14) 0.0023(13)
C6A 0.0256(18) 0.0236(15) 0.0251(17) -0.0063(13) -0.0067(14) -0.0001(13)
N2A 0.0170(13) 0.0224(13) 0.0167(13) -0.0071(10) -0.0034(11) 0.0001(10)
O2A 0.0247(12) 0.0346(12) 0.0181(11) -0.0120(9) -0.0030(9) 0.0010(9)
C7A 0.0187(16) 0.0162(14) 0.0150(15) -0.0056(11) -0.0015(13) -0.0024(11)
C8A 0.0153(16) 0.0165(14) 0.0170(15) -0.0061(11) -0.0022(12) -0.0021(11)
C9A 0.0190(16) 0.0220(15) 0.0161(15) -0.0060(12) -0.0047(13) -0.0042(12)
N3A 0.0176(14) 0.0243(13) 0.0153(13) -0.0076(10) -0.0008(10) -0.0020(10)
N4A 0.0138(13) 0.0202(12) 0.0158(12) -0.0064(10) -0.0016(10) -0.0016(9)
C41A 0.0196(16) 0.0258(16) 0.0205(16) -0.0065(12) -0.0083(13) -0.0004(12)
C42A 0.0222(17) 0.0392(18) 0.0236(17) -0.0144(14) -0.0036(14) -0.0023(14)
C43A 0.0214(17) 0.0340(17) 0.0278(17) -0.0152(14) -0.0058(14) -0.0031(13)
C44A 0.032(2) 0.081(3) 0.050(2) -0.041(2) -0.0171(18) 0.0006(19)
O1C 0.0224(11) 0.0224(10) 0.0127(10) -0.0046(8) -0.0037(8) -0.0012(8)
N1C 0.0165(13) 0.0214(12) 0.0165(13) -0.0053(10) -0.0021(11) -0.0007(10)
C1C 0.0158(15) 0.0236(15) 0.0190(15) -0.0063(12) -0.0033(12) -0.0043(12)
C2C 0.0162(16) 0.0264(16) 0.0272(17) -0.0080(13) -0.0021(13) -0.0003(12)
C3C 0.0246(17) 0.0249(16) 0.0288(17) -0.0069(13) -0.0023(14) -0.0046(13)
C4C 0.0123(15) 0.0223(15) 0.0217(16) -0.0082(12) -0.0034(12) -0.0001(12)
C5C 0.0215(17) 0.0299(16) 0.0229(16) -0.0101(13) -0.0082(13) -0.0002(13)
C6C 0.0227(17) 0.0235(15) 0.0222(16) -0.0055(13) -0.0048(13) -0.0026(12)
N2C 0.0206(14) 0.0231(13) 0.0135(13) -0.0060(10) -0.0024(11) -0.0034(10)
O2C 0.0224(12) 0.0343(12) 0.0156(11) -0.0087(9) -0.0011(9) -0.0021(9)
C7C 0.0173(16) 0.0158(14) 0.0180(15) -0.0057(12) -0.0005(13) -0.0026(11)
C8C 0.0158(16) 0.0169(14) 0.0176(15) -0.0042(12) -0.0025(12) -0.0017(11)
C9C 0.0193(16) 0.0221(15) 0.0173(15) -0.0057(12) -0.0034(13) -0.0030(12)
N3C 0.0192(14) 0.0242(13) 0.0189(13) -0.0104(10) -0.0047(11) -0.0006(10)
N4C 0.0216(15) 0.0249(13) 0.0187(13) -0.0105(10) -0.0073(11) 0.0046(10)
C41C 0.0235(17) 0.0372(18) 0.0206(16) -0.0141(14) -0.0086(13) 0.0086(13)
C42C 0.093(3) 0.043(2) 0.085(3) 0.006(2) -0.067(3) -0.022(2)
C43C 0.085(3) 0.048(2) 0.072(3) 0.000(2) -0.055(3) -0.022(2)
C44C 0.049(3) 0.102(3) 0.045(2) -0.027(2) -0.020(2) -0.016(2)
C10C 0.0182(17) 0.0226(15) 0.0153(15) -0.0092(12) 0.0003(12) 0.0022(12)
Br1 0.0323(9) 0.0377(7) 0.0303(10) -0.0041(6) -0.0104(7) -0.0048(6)
C11S 0.076(14) 0.038(12) 0.021(9) 0.014(7) -0.035(9) 0.002(9)
C12S 0.059(13) 0.053(12) 0.019(8) -0.009(7) -0.041(9) 0.020(8)
C13S 0.069(16) 0.011(8) 0.080(17) -0.013(9) -0.039(11) -0.015(9)
C14S 0.079(16) 0.034(11) 0.073(16) -0.014(9) -0.041(11) -0.034(11)
C15S 0.099(18) 0.145(18) 0.033(12) -0.046(11) 0.021(10) -0.052(13)
Br2 0.0396(6) 0.0386(5) 0.0271(5) -0.0050(4) -0.0077(4) -0.0048(5)
C21S 0.015(5) 0.009(4) 0.018(6) 0.019(4) -0.008(4) -0.006(4)
C22S 0.010(7) 0.015(5) 0.007(5) 0.004(4) -0.018(6) 0.009(4)
C23S 0.18(3) 0.077(12) 0.100(14) -0.034(11) 0.075(12) -0.090(14)
C24S 0.059(13) 0.120(15) 0.078(12) -0.067(11) 0.001(8) -0.017(9)
C25S 0.146(18) 0.115(11) 0.069(10) 0.018(7) -0.059(11) -0.105(11)

loop_
_atom_type_symbol
_atom_type_description
_atom_type_scat_dispersion_real
_atom_type_scat_dispersion_imag
_atom_type_scat_source
C C 0.0033 0.0016 'International Tables Vol C Tables 4.2.6.8 and 6.1.1.4'
H H 0.0000 0.0000 'International Tables Vol C Tables 4.2.6.8 and 6.1.1.4'
N N 0.0061 0.0033 'International Tables Vol C Tables 4.2.6.8 and 6.1.1.4'
O O 0.0106 0.0060 'International Tables Vol C Tables 4.2.6.8 and 6.1.1.4'
F F 0.0171 0.0103 'International Tables Vol C Tables 4.2.6.8 and 6.1.1.4'
Cu Cu 0.3201 1.2651 'International Tables Vol C Tables 4.2.6.8 and 6.1.1.4'
Br Br -0.2901 2.4595 'International Tables Vol C Tables 4.2.6.8 and 6.1.1.4'

loop_
_geom_angle_atom_site_label_1
_geom_angle_atom_site_label_2
_geom_angle_atom_site_label_3
_geom_angle
_geom_angle_site_symmetry_1
_geom_angle_site_symmetry_3
_geom_angle_publ_flag
O2 Cu1 O2 180.0 2 . ?
O2 Cu1 O1 91.97(7) 2 2 ?
O2 Cu1 O1 88.03(7) . 2 ?
O2 Cu1 O1 88.03(7) 2 . ?
O2 Cu1 O1 91.97(7) . . ?
O1 Cu1 O1 180.0 2 . ?
O2 Cu1 O1A 93.00(7) 2 2 ?
O2 Cu1 O1A 87.01(7) . 2 ?
O1 Cu1 O1A 99.38(7) 2 2 ?
O1 Cu1 O1A 80.62(7) . 2 ?
O2 Cu1 O1A 87.00(7) 2 . ?
O2 Cu1 O1A 92.99(7) . . ?
O1 Cu1 O1A 80.62(7) 2 . ?
O1 Cu1 O1A 99.38(7) . . ?
O1A Cu1 O1A 180.0 2 . ?
C2 O1 Cu1 124.20(17) . . ?
F1 C1 F2 106.7(2) . . ?
F1 C1 F3 106.3(2) . . ?
F2 C1 F3 107.8(2) . . ?
F1 C1 C2 112.0(2) . . ?
F2 C1 C2 113.7(2) . . ?
F3 C1 C2 110.0(2) . . ?
O1 C2 C3 128.5(3) . . ?
O1 C2 C1 113.1(2) . . ?
C3 C2 C1 118.4(2) . . ?
C4 C3 C2 122.0(3) . . ?
O2 C4 C3 127.9(3) . . ?
O2 C4 C5 113.3(2) . . ?
C3 C4 C5 118.8(2) . . ?
F5 C5 F6 107.2(2) . . ?
F5 C5 F4 107.7(3) . . ?
F6 C5 F4 106.3(2) . . ?
F5 C5 C4 111.4(2) . . ?
F6 C5 C4 113.5(2) . . ?
F4 C5 C4 110.5(2) . . ?
C4 O2 Cu1 124.87(17) . . ?
O5 Cu2 O5 180.00(10) . 2_744 ?
O5 Cu2 O1C 93.30(7) . 2_744 ?
O5 Cu2 O1C 86.70(7) 2_744 2_744 ?
O5 Cu2 O1C 86.70(7) . . ?
O5 Cu2 O1C 93.30(7) 2_744 . ?
O1C Cu2 O1C 180.0 2_744 . ?
O5 Cu2 O6 95.40(7) . 2_744 ?
O5 Cu2 O6 84.60(7) 2_744 2_744 ?
O1C Cu2 O6 80.16(7) 2_744 2_744 ?
O1C Cu2 O6 99.84(7) . 2_744 ?
O5 Cu2 O6 84.60(7) . . ?
O5 Cu2 O6 95.40(7) 2_744 . ?
O1C Cu2 O6 99.84(7) 2_744 . ?
O1C Cu2 O6 80.16(7) . . ?
O6 Cu2 O6 180.0 2_744 . ?
C12 O5 Cu2 128.38(19) . . ?
F14 C11 F15 107.7(3) . . ?
F14 C11 F13 107.3(3) . . ?
F15 C11 F13 105.8(3) . . ?
F14 C11 C12 114.4(3) . . ?
F15 C11 C12 110.0(3) . . ?
F13 C11 C12 111.2(3) . . ?
O5 C12 C13 129.3(3) . . ?
O5 C12 C11 113.1(3) . . ?
C13 C12 C11 117.6(3) . . ?
C12 C13 C14 122.6(3) . . ?
O6 C14 C13 128.0(3) . . ?
O6 C14 C15 114.6(3) . . ?
C13 C14 C15 117.4(3) . . ?
F18 C15 F16 111.6(8) . . ?
F18 C15 F18A 75.4(7) . . ?
F16 C15 F18A 125.2(8) . . ?
F18 C15 F17A 122.0(8) . . ?
F16 C15 F17A 21.0(9) . . ?
F18A C15 F17A 107.7(8) . . ?
F18 C15 F17 107.6(6) . . ?
F16 C15 F17 102.7(7) . . ?
F18A C15 F17 33.8(7) . . ?
F17A C15 F17 82.0(8) . . ?
F18 C15 F16A 35.2(6) . . ?
F16 C15 F16A 82.6(8) . . ?
F18A C15 F16A 108.3(7) . . ?
F17A C15 F16A 99.7(8) . . ?
F17 C15 F16A 135.6(6) . . ?
F18 C15 C14 113.3(5) . . ?
F16 C15 C14 109.4(6) . . ?
F18A C15 C14 117.0(6) . . ?
F17A C15 C14 115.1(5) . . ?
F17 C15 C14 111.8(5) . . ?
F16A C15 C14 107.5(5) . . ?
C15 F16 F16A 49.2(6) . . ?
F18A F17 C15 71.7(13) . . ?
F18A F17 F17A 109.7(17) . . ?
C15 F17 F17A 48.7(5) . . ?
F16A F18 C15 73.8(12) . . ?
F16A F18 F18A 122.7(16) . . ?
C15 F18 F18A 52.4(6) . . ?
F18 F16A C15 71.0(13) . . ?
F18 F16A F16 111.6(14) . . ?
C15 F16A F16 48.2(5) . . ?
C15 F17A F17 49.4(5) . . ?
F17 F18A C15 74.5(14) . . ?
F17 F18A F18 123.9(18) . . ?
C15 F18A F18 52.2(5) . . ?
C14 O6 Cu2 121.48(19) . . ?
O9 Cu3 O11 178.93(7) . . ?
O9 Cu3 O12 86.36(7) . . ?
O11 Cu3 O12 92.73(7) . . ?
O9 Cu3 O10 91.82(7) . . ?
O11 Cu3 O10 89.07(7) . . ?
O12 Cu3 O10 177.88(7) . . ?
O9 Cu3 N3C 85.31(8) . . ?
O11 Cu3 N3C 95.32(8) . . ?
O12 Cu3 N3C 93.63(7) . . ?
O10 Cu3 N3C 87.32(7) . . ?
O9 Cu3 N3A 95.50(7) . . ?
O11 Cu3 N3A 83.84(7) . . ?
O12 Cu3 N3A 84.36(7) . . ?
O10 Cu3 N3A 94.73(7) . . ?
N3C Cu3 N3A 177.77(7) . . ?
C22 O9 Cu3 125.41(18) . . ?
F27 C21 F25 106.8(2) . . ?
F27 C21 F26 106.7(2) . . ?
F25 C21 F26 107.2(2) . . ?
F27 C21 C22 110.4(2) . . ?
F25 C21 C22 114.4(2) . . ?
F26 C21 C22 111.0(2) . . ?
O9 C22 C23 128.0(3) . . ?
O9 C22 C21 112.7(2) . . ?
C23 C22 C21 119.2(2) . . ?
C22 C23 C24 121.2(3) . . ?
O10 C24 C23 129.0(3) . . ?
O10 C24 C25 114.8(2) . . ?
C23 C24 C25 116.1(2) . . ?
F29 C25 F28 108.0(3) . . ?
F29 C25 F30 107.0(3) . . ?
F28 C25 F30 107.5(2) . . ?
F29 C25 C24 111.7(2) . . ?
F28 C25 C24 112.7(2) . . ?
F30 C25 C24 109.7(3) . . ?
C24 O10 Cu3 123.32(18) . . ?
C27 O11 Cu3 124.05(17) . . ?
F33 C26 F31 106.9(3) . . ?
F33 C26 F32 107.1(2) . . ?
F31 C26 F32 107.4(2) . . ?
F33 C26 C27 110.8(2) . . ?
F31 C26 C27 111.1(2) . . ?
F32 C26 C27 113.2(2) . . ?
O11 C27 C28 128.2(3) . . ?
O11 C27 C26 112.6(2) . . ?
C28 C27 C26 119.2(2) . . ?
C29 C28 C27 122.3(3) . . ?
O12 C29 C28 127.9(3) . . ?
O12 C29 C30 114.0(2) . . ?
C28 C29 C30 118.1(2) . . ?
F35 C30 F34 107.4(2) . . ?
F35 C30 F36 107.0(2) . . ?
F34 C30 F36 107.3(2) . . ?
F35 C30 C29 111.2(2) . . ?
F34 C30 C29 112.9(2) . . ?
F36 C30 C29 110.8(2) . . ?
C29 O12 Cu3 123.30(17) . . ?
N1A O1A Cu1 123.24(14) . . ?
O1A N1A C7A 124.7(2) . . ?
O1A N1A C1A 122.0(2) . . ?
C7A N1A C1A 112.2(2) . . ?
N1A C1A C2A 110.9(2) . . ?
N1A C1A C4A 100.2(2) . . ?
C2A C1A C4A 115.0(2) . . ?
N1A C1A C3A 106.3(2) . . ?
C2A C1A C3A 110.0(2) . . ?
C4A C1A C3A 113.7(2) . . ?
N2A C4A C5A 109.9(2) . . ?
N2A C4A C6A 105.7(2) . . ?
C5A C4A C6A 110.6(2) . . ?
N2A C4A C1A 100.5(2) . . ?
C5A C4A C1A 114.9(2) . . ?
C6A C4A C1A 114.2(2) . . ?
O2A N2A C7A 125.6(2) . . ?
O2A N2A C4A 122.5(2) . . ?
C7A N2A C4A 111.2(2) . . ?
N1A C7A N2A 108.0(2) . . ?
N1A C7A C8A 126.6(2) . . ?
N2A C7A C8A 125.4(2) . . ?
C10A C8A C9A 104.1(2) . . ?
C10A C8A C7A 127.0(2) . . ?
C9A C8A C7A 128.8(2) . . ?
N3A C9A C8A 111.7(2) . . ?
C9A N3A N4A 104.9(2) . . ?
C9A N3A Cu3 126.09(18) . . ?
N4A N3A Cu3 128.29(16) . . ?
C10A N4A N3A 111.9(2) . . ?
C10A N4A C41A 129.3(2) . . ?
N3A N4A C41A 118.8(2) . . ?
N4A C41A C42A 114.4(2) . . ?
C41A C42A C43A 110.4(2) . . ?
C42A C43A C44A 113.9(3) . . ?
N4A C10A C8A 107.4(2) . . ?
N1C O1C Cu2 122.60(14) . . ?
O1C N1C C7C 124.1(2) . . ?
O1C N1C C1C 121.4(2) . . ?
C7C N1C C1C 112.7(2) . . ?
N1C C1C C2C 111.5(2) . . ?
N1C C1C C3C 106.1(2) . . ?
C2C C1C C3C 110.2(2) . . ?
N1C C1C C4C 99.3(2) . . ?
C2C C1C C4C 115.3(2) . . ?
C3C C1C C4C 113.7(2) . . ?
N2C C4C C5C 109.7(2) . . ?
N2C C4C C6C 106.1(2) . . ?
C5C C4C C6C 111.0(2) . . ?
N2C C4C C1C 100.4(2) . . ?
C5C C4C C1C 114.8(2) . . ?
C6C C4C C1C 113.9(2) . . ?
O2C N2C C7C 125.2(2) . . ?
O2C N2C C4C 122.7(2) . . ?
C7C N2C C4C 111.7(2) . . ?
N1C C7C N2C 107.4(2) . . ?
N1C C7C C8C 127.2(2) . . ?
N2C C7C C8C 125.4(2) . . ?
C10C C8C C9C 104.2(2) . . ?
C10C C8C C7C 126.4(2) . . ?
C9C C8C C7C 129.3(3) . . ?
N3C C9C C8C 111.8(2) . . ?
C9C N3C N4C 104.0(2) . . ?
C9C N3C Cu3 122.90(18) . . ?
N4C N3C Cu3 132.41(17) . . ?
C10C N4C N3C 112.6(2) . . ?
C10C N4C C41C 126.2(2) . . ?
N3C N4C C41C 121.2(2) . . ?
C42C C41C N4C 114.0(3) . . ?
C41C C42C C43C 113.4(3) . . ?
C44C C43C C42C 113.1(4) . . ?
N4C C10C C8C 107.3(2) . . ?
C15S Br1 C11S 137(10) 2_745 . ?
C15S Br1 C14S 139(10) 2_745 2_745 ?
C11S Br1 C14S 2.6(13) . 2_745 ?
C14S C11S C12S 141(10) 2_745 . ?
C14S C11S C13S 142(10) 2_745 2_745 ?
C12S C11S C13S 2.6(17) . 2_745 ?
C14S C11S Br1 29(10) 2_745 . ?
C12S C11S Br1 112.2(18) . . ?
C13S C11S Br1 113.0(16) 2_745 . ?
C14S C11S C15S 31(10) 2_745 2_745 ?
C12S C11S C15S 110.9(18) . 2_745 ?
C13S C11S C15S 111.7(17) 2_745 2_745 ?
Br1 C11S C15S 1.5(6) . 2_745 ?
C13S C12S C11S 143(10) 2_745 . ?
C13S C12S C13S 68(10) 2_745 . ?
C11S C12S C13S 110.0(15) . . ?
C13S C12S C14S 144(10) 2_745 2_745 ?
C11S C12S C14S 4(2) . 2_745 ?
C13S C12S C14S 113.5(14) . 2_745 ?
C13S C12S C12S 64(10) 2_745 2_745 ?
C11S C12S C12S 113(2) . 2_745 ?
C13S C12S C12S 3.9(15) . 2_745 ?
C14S C12S C12S 117(2) 2_745 2_745 ?
C12S C13S C13S 108(10) 2_745 2_745 ?
C12S C13S C11S 35(10) 2_745 2_745 ?
C13S C13S C11S 107(2) 2_745 2_745 ?
C12S C13S C12S 112(10) 2_745 . ?
C13S C13S C12S 4.1(17) 2_745 . ?
C11S C13S C12S 110.5(16) 2_745 . ?
C12S C13S C14S 33(10) 2_745 . ?
C13S C13S C14S 110(2) 2_745 . ?
C11S C13S C14S 3(2) 2_745 . ?
C12S C13S C14S 113.7(15) . . ?
C11S C14S C12S 35(10) 2_745 2_745 ?
C11S C14S C13S 34(10) 2_745 . ?
C12S C14S C13S 2.4(15) 2_745 . ?
C11S C14S Br1 148(10) 2_745 2_745 ?
C12S C14S Br1 113.2(16) 2_745 2_745 ?
C13S C14S Br1 113.7(16) . 2_745 ?
C11S C14S C15S 147(10) 2_745 . ?
C12S C14S C15S 111.9(17) 2_745 . ?
C13S C14S C15S 112.3(18) . . ?
Br1 C14S C15S 1.5(7) 2_745 . ?
Br1 C15S C11S 42(10) 2_745 2_745 ?
Br1 C15S C14S 39(10) 2_745 . ?
C11S C15S C14S 2.6(13) 2_745 . ?
C25S Br2 C21S 28(2) 2_754 . ?
C25S Br2 C24S 27(2) 2_754 2_754 ?
C21S Br2 C24S 1.4(11) . 2_754 ?
C24S C21S C25S 157(10) 2_754 2_754 ?
C24S C21S C22S 63(7) 2_754 . ?
C25S C21S C22S 103.9(10) 2_754 . ?
C24S C21S C23S 59(7) 2_754 2_754 ?
C25S C21S C23S 107.7(11) 2_754 2_754 ?
C22S C21S C23S 4.0(10) . 2_754 ?
C24S C21S Br2 166(10) 2_754 . ?
C25S C21S Br2 9.8(6) 2_754 . ?
C22S C21S Br2 111.7(7) . . ?
C23S C21S Br2 115.6(10) 2_754 . ?
C23S C22S C21S 92(10) 2_754 . ?
C23S C22S C23S 28(10) 2_754 . ?
C21S C22S C23S 113.8(8) . . ?
C23S C22S C22S 26(10) 2_754 2_754 ?
C21S C22S C22S 112.4(9) . 2_754 ?
C23S C22S C22S 1.9(9) . 2_754 ?
C23S C22S C24S 84(10) 2_754 2_754 ?
C21S C22S C24S 7.4(14) . 2_754 ?
C23S C22S C24S 106.7(11) . 2_754 ?
C22S C22S C24S 105.2(11) 2_754 2_754 ?
C22S C23S C23S 150(10) 2_754 2_754 ?
C22S C23S C22S 152(10) 2_754 . ?
C23S C23S C22S 2.1(10) 2_754 . ?
C22S C23S C21S 84(10) 2_754 2_754 ?
C23S C23S C21S 119(2) 2_754 2_754 ?
C22S C23S C21S 117.6(13) . 2_754 ?
C22S C23S C24S 91(10) 2_754 . ?
C23S C23S C24S 112(2) 2_754 . ?
C22S C23S C24S 110.8(15) . . ?
C21S C23S C24S 7.2(14) 2_754 . ?
C21S C24S C25S 20(9) 2_754 . ?
C21S C24S C22S 110(8) 2_754 2_754 ?
C25S C24S C22S 98.7(14) . 2_754 ?
C21S C24S C23S 114(8) 2_754 . ?
C25S C24S C23S 102.8(17) . . ?
C22S C24S C23S 4.3(10) 2_754 . ?
C21S C24S Br2 12(9) 2_754 2_754 ?
C25S C24S Br2 8.2(6) . 2_754 ?
C22S C24S Br2 105.0(12) 2_754 2_754 ?
C23S C24S Br2 109.2(15) . 2_754 ?
Br2 C25S C21S 142(3) 2_754 2_754 ?
Br2 C25S C24S 145(3) 2_754 . ?
C21S C25S C24S 3.0(13) 2_754 . ?

loop_
_geom_bond_atom_site_label_1
_geom_bond_atom_site_label_2
_geom_bond_distance
_geom_bond_site_symmetry_2
_geom_bond_publ_flag
Cu1 O2 1.9572(18) 2 ?
Cu1 O2 1.9572(18) . ?
Cu1 O1 1.9691(18) 2 ?
Cu1 O1 1.9691(18) . ?
Cu1 O1A 2.3623(18) 2 ?
Cu1 O1A 2.3623(18) . ?
O1 C2 1.259(3) . ?
C1 F1 1.328(3) . ?
C1 F2 1.328(3) . ?
C1 F3 1.330(3) . ?
C1 C2 1.530(4) . ?
C2 C3 1.382(4) . ?
C3 C4 1.387(4) . ?
C4 O2 1.264(3) . ?
C4 C5 1.529(4) . ?
C5 F5 1.313(3) . ?
C5 F6 1.321(3) . ?
C5 F4 1.321(3) . ?
Cu2 O5 2.000(2) . ?
Cu2 O5 2.001(2) 2_744 ?
Cu2 O1C 2.0053(18) 2_744 ?
Cu2 O1C 2.0053(18) . ?
Cu2 O6 2.266(2) 2_744 ?
Cu2 O6 2.266(2) . ?
O5 C12 1.262(3) . ?
C11 F14 1.319(3) . ?
C11 F15 1.333(4) . ?
C11 F13 1.332(4) . ?
C11 C12 1.531(4) . ?
C12 C13 1.377(4) . ?
C13 C14 1.407(4) . ?
C14 O6 1.243(3) . ?
C14 C15 1.531(4) . ?
C15 F18 1.287(9) . ?
C15 F16 1.287(10) . ?
C15 F18A 1.291(11) . ?
C15 F17A 1.296(11) . ?
C15 F17 1.310(9) . ?
C15 F16A 1.308(11) . ?
F16 F16A 1.712(17) . ?
F17 F18A 0.756(17) . ?
F17 F17A 1.709(16) . ?
F18 F16A 0.784(14) . ?
F18 F18A 1.577(16) . ?
Cu3 O9 1.9425(18) . ?
Cu3 O11 1.9468(18) . ?
Cu3 O12 1.9779(18) . ?
Cu3 O10 1.9918(18) . ?
Cu3 N3C 2.443(2) . ?
Cu3 N3A 2.480(2) . ?
O9 C22 1.260(3) . ?
C21 F27 1.336(3) . ?
C21 F25 1.335(3) . ?
C21 F26 1.342(3) . ?
C21 C22 1.516(4) . ?
C22 C23 1.393(4) . ?
C23 C24 1.395(4) . ?
C24 O10 1.249(3) . ?
C24 C25 1.546(4) . ?
C25 F29 1.313(4) . ?
C25 F28 1.321(3) . ?
C25 F30 1.335(4) . ?
O11 C27 1.269(3) . ?
C26 F33 1.322(3) . ?
C26 F31 1.326(3) . ?
C26 F32 1.329(3) . ?
C26 C27 1.524(4) . ?
C27 C28 1.388(4) . ?
C28 C29 1.392(4) . ?
C29 O12 1.260(3) . ?
C29 C30 1.536(4) . ?
C30 F35 1.323(3) . ?
C30 F34 1.330(3) . ?
C30 F36 1.334(3) . ?
O1A N1A 1.302(3) . ?
N1A C7A 1.340(3) . ?
N1A C1A 1.499(3) . ?
C1A C2A 1.526(4) . ?
C1A C4A 1.543(4) . ?
C1A C3A 1.539(4) . ?
C4A N2A 1.506(3) . ?
C4A C5A 1.524(4) . ?
C4A C6A 1.530(4) . ?
N2A O2A 1.278(3) . ?
N2A C7A 1.365(3) . ?
C7A C8A 1.432(4) . ?
C8A C10A 1.393(4) . ?
C8A C9A 1.408(4) . ?
C9A N3A 1.328(3) . ?
N3A N4A 1.368(3) . ?
N4A C10A 1.337(3) . ?
N4A C41A 1.473(3) . ?
C41A C42A 1.509(4) . ?
C42A C43A 1.522(4) . ?
C43A C44A 1.523(4) . ?
O1C N1C 1.320(3) . ?
N1C C7C 1.336(3) . ?
N1C C1C 1.505(3) . ?
C1C C2C 1.517(4) . ?
C1C C3C 1.533(4) . ?
C1C C4C 1.558(4) . ?
C4C N2C 1.504(3) . ?
C4C C5C 1.519(4) . ?
C4C C6C 1.526(4) . ?
N2C O2C 1.271(3) . ?
N2C C7C 1.370(3) . ?
C7C C8C 1.432(4) . ?
C8C C10C 1.391(4) . ?
C8C C9C 1.401(4) . ?
C9C N3C 1.333(3) . ?
N3C N4C 1.373(3) . ?
N4C C10C 1.323(3) . ?
N4C C41C 1.469(3) . ?
C41C C42C 1.464(5) . ?
C42C C43C 1.539(5) . ?
C43C C44C 1.482(5) . ?
Br1 C15S 0.07(2) 2_745 ?
Br1 C11S 1.80(3) . ?
Br1 C14S 1.66(3) 2_745 ?
C11S C14S 0.15(6) 2_745 ?
C11S C12S 1.41(3) . ?
C11S C13S 1.51(4) 2_745 ?
C11S C15S 1.85(4) 2_745 ?
C12S C13S 0.11(5) 2_745 ?
C12S C13S 1.516(9) . ?
C12S C14S 1.54(4) 2_745 ?
C12S C12S 1.56(5) 2_745 ?
C13S C12S 0.11(5) 2_745 ?
C13S C13S 1.48(5) 2_745 ?
C13S C11S 1.51(4) 2_745 ?
C13S C14S 1.63(3) . ?
C14S C11S 0.15(6) 2_745 ?
C14S C12S 1.54(4) 2_745 ?
C14S Br1 1.66(3) 2_745 ?
C14S C15S 1.72(4) . ?
C15S Br1 0.07(2) 2_745 ?
C15S C11S 1.85(4) 2_745 ?
Br2 C25S 0.502(14) 2_754 ?
Br2 C21S 1.807(16) . ?
Br2 C24S 2.01(2) 2_754 ?
C21S C24S 0.21(4) 2_754 ?
C21S C25S 1.38(2) 2_754 ?
C21S C22S 1.552(15) . ?
C21S C23S 1.560(19) 2_754 ?
C22S C23S 0.11(3) 2_754 ?
C22S C23S 1.447(15) . ?
C22S C22S 1.545(19) 2_754 ?
C22S C24S 1.47(2) 2_754 ?
C23S C22S 0.11(3) 2_754 ?
C23S C23S 1.35(4) 2_754 ?
C23S C21S 1.560(19) 2_754 ?
C23S C24S 1.46(3) . ?
C24S C21S 0.21(4) 2_754 ?
C24S C25S 1.58(3) . ?
C24S C22S 1.47(2) 2_754 ?
C24S Br2 2.01(2) 2_754 ?
C25S Br2 0.502(14) 2_754 ?
C25S C21S 1.38(2) 2_754 ?
